data_7051623
loop_
_publ_author_name
'Zhu, Yanyu'
'Sun, Zhengang'
'Zhao, Yan'
'Zhang, Jing'
'Lu, Xin'
'Zhang, Na'
'Liu, Lei'
'Tong, Fei'

_publ_section_title
;
 Synthesis, crystal structures and luminescence properties of
 lanthanide oxalatophosphonates with a three-dimensional framework
 structure
;
_journal_issue 1
_journal_name_full 'New Journal of Chemistry'
_journal_page_first 119
_journal_paper_doi 10.1039/b814400a
_journal_volume 33
_journal_year 2009
_chemical_formula_sum 'C3 H9 Ce O11 P'
_chemical_formula_weight 392.19
_chemical_name_systematic
;
?
;
_space_group_IT_number 14
_symmetry_cell_setting monoclinic
_symmetry_space_group_name_Hall '-P 2ybc'
_symmetry_space_group_name_H-M 'P 1 21/c 1'
_atom_sites_solution_hydrogens geom
_atom_sites_solution_primary direct
_atom_sites_solution_secondary difmap
_audit_creation_method SHELXL-97
_cell_angle_alpha 90.00
_cell_angle_beta 99.4930(10)
_cell_angle_gamma 90.00
_cell_formula_units_Z 4
_cell_length_a 7.2260(7)
_cell_length_b 13.2918(13)
_cell_length_c 10.2745(10)
_cell_measurement_reflns_used 2563
_cell_measurement_temperature 293(2)
_cell_measurement_theta_max 28.76
_cell_measurement_theta_min 2.86
_cell_volume 973.32(16)
_computing_cell_refinement 'Bruker SMART'
_computing_data_collection 'Bruker SMART'
_computing_data_reduction 'Bruker SHELXTL'
_computing_molecular_graphics 'Bruker SHELXTL'
_computing_publication_material 'Bruker SHELXTL'
_computing_structure_refinement 'SHELXL-97 (Sheldrick, 1997)'
_computing_structure_solution 'SHELXS-97 (Sheldrick, 1990)'
_diffrn_ambient_temperature 293(2)
_diffrn_measured_fraction_theta_full 0.996
_diffrn_measured_fraction_theta_max 0.996
_diffrn_measurement_device_type 'Smart Apex II CCD'
_diffrn_measurement_method 'omega scans'
_diffrn_radiation_monochromator graphite
_diffrn_radiation_source 'fine-focus sealed tube'
_diffrn_radiation_type MoK\a
_diffrn_radiation_wavelength 0.71073
_diffrn_reflns_av_R_equivalents 0.0265
_diffrn_reflns_av_sigmaI/netI 0.0324
_diffrn_reflns_limit_h_max 6
_diffrn_reflns_limit_h_min -9
_diffrn_reflns_limit_k_max 13
_diffrn_reflns_limit_k_min -16
_diffrn_reflns_limit_l_max 12
_diffrn_reflns_limit_l_min -12
_diffrn_reflns_number 5454
_diffrn_reflns_theta_full 26.75
_diffrn_reflns_theta_max 26.75
_diffrn_reflns_theta_min 2.53
_diffrn_standards_decay_% 0
_diffrn_standards_interval_count 0
_diffrn_standards_interval_time 0
_diffrn_standards_number 0
_exptl_absorpt_coefficient_mu 4.894
_exptl_absorpt_correction_T_max 0.9042
_exptl_absorpt_correction_T_min 0.7104
_exptl_absorpt_correction_type empirical
_exptl_absorpt_process_details sadabs
_exptl_crystal_colour colorless
_exptl_crystal_density_diffrn 2.676
_exptl_crystal_density_method 'not measured'
_exptl_crystal_description block
_exptl_crystal_F_000 752
_exptl_crystal_size_max 0.08
_exptl_crystal_size_mid 0.07
_exptl_crystal_size_min 0.02
_refine_diff_density_max 0.662
_refine_diff_density_min -0.714
_refine_diff_density_rms 0.134
_refine_ls_extinction_method none
_refine_ls_goodness_of_fit_ref 1.063
_refine_ls_hydrogen_treatment constr
_refine_ls_matrix_type full
_refine_ls_number_parameters 145
_refine_ls_number_reflns 2058
_refine_ls_number_restraints 0
_refine_ls_restrained_S_all 1.063
_refine_ls_R_factor_all 0.0296
_refine_ls_R_factor_gt 0.0239
_refine_ls_shift/su_max 0.002
_refine_ls_shift/su_mean 0.000
_refine_ls_structure_factor_coef Fsqd
_refine_ls_weighting_details 'calc w=1/[\s^2^(Fo^2^)+(0.0244P)^2^+0.7215P] where P=(Fo^2^+2Fc^2^)/3'
_refine_ls_weighting_scheme calc
_refine_ls_wR_factor_gt 0.0526
_refine_ls_wR_factor_ref 0.0555
_reflns_number_gt 1798
_reflns_number_total 2058
_reflns_threshold_expression >2sigma(I)
_cod_data_source_file b814400a.txt
_cod_data_source_block 0419a
_cod_depositor_comments
;
The following automatic conversions were performed:
'_symmetry_cell_setting' value 'Monoclinic' changed to 'monoclinic'
according to '/home/saulius/struct/CIF-dictionaries/cif_core.dic'
dictionary named 'cif_core.dic' version 2.4.1 from 2010-06-29.

Automatic conversion script
Id: cif_fix_enum 1527 2010-12-29 10:47:43Z saulius 
;
_cod_original_sg_symbol_H-M P2(1)/c
_cod_database_code 7051623

loop_
_symmetry_equiv_pos_as_xyz
'x, y, z'
'-x, y+1/2, -z+1/2'
'-x, -y, -z'
'x, -y-1/2, z-1/2'

loop_
_atom_site_label
_atom_site_type_symbol
_atom_site_fract_x
_atom_site_fract_y
_atom_site_fract_z
_atom_site_U_iso_or_equiv
_atom_site_adp_type
_atom_site_occupancy
_atom_site_symmetry_multiplicity
_atom_site_calc_flag
_atom_site_refinement_flags
_atom_site_disorder_assembly
_atom_site_disorder_group
Ce1 Ce 0.83856(3) 0.094439(15) 0.71823(2) 0.01310(8) Uani 1 1 d . . .
P1 P 1.21372(14) -0.05061(7) 0.92755(10) 0.0132(2) Uani 1 1 d . . .
O1 O 1.3963(4) -0.0818(2) 0.8731(3) 0.0222(6) Uani 1 1 d . . .
H1A H 1.4076 -0.0465 0.8095 0.033 Uiso 1 1 calc R . .
O2 O 1.1323(4) 0.04597(19) 0.8681(3) 0.0182(6) Uani 1 1 d . . .
O3 O 1.2562(4) -0.0562(2) 1.0753(3) 0.0198(6) Uani 1 1 d . . .
O4 O 1.1517(4) -0.24519(19) 0.9245(3) 0.0185(6) Uani 1 1 d . . .
H4A H 1.1295 -0.2570 0.9987 0.028 Uiso 1 1 calc R . .
O5 O 0.9207(4) -0.08803(19) 0.6663(3) 0.0221(6) Uani 1 1 d . . .
O6 O 1.0396(4) -0.2430(2) 0.6693(3) 0.0221(6) Uani 1 1 d . . .
O7 O 0.6913(4) 0.0752(2) 0.4806(3) 0.0211(6) Uani 1 1 d . . .
O8 O 0.4676(4) 0.0089(2) 0.3282(3) 0.0242(6) Uani 1 1 d . . .
O9 O 1.1290(4) 0.1144(2) 0.6072(3) 0.0347(8) Uani 1 1 d . . .
H9A H 1.1999 0.0637 0.6234 0.052 Uiso 1 1 d R . .
H9B H 1.0962 0.1201 0.5246 0.052 Uiso 1 1 d R . .
O10 O 0.5502(5) 0.2068(3) 0.7236(4) 0.0441(9) Uani 1 1 d . . .
H10A H 0.4769 0.1780 0.7691 0.066 Uiso 1 1 d R . .
H10B H 0.5850 0.2627 0.7583 0.066 Uiso 1 1 d R . .
O1W O 0.3767(5) 0.2195(3) 0.9375(4) 0.0491(10) Uani 1 1 d . . .
H1WA H 0.3901 0.1946 1.0144 0.074 Uiso 1 1 d R . .
H1WB H 0.3856 0.2828 0.9429 0.074 Uiso 1 1 d R . .
C1 C 1.0549(5) -0.1559(3) 0.8745(4) 0.0143(8) Uani 1 1 d . . .
H1B H 0.9410 -0.1487 0.9139 0.017 Uiso 1 1 calc R . .
C2 C 1.0011(5) -0.1627(3) 0.7255(4) 0.0164(8) Uani 1 1 d . . .
C3 C 0.5460(5) 0.0253(3) 0.4451(4) 0.0161(8) Uani 1 1 d . . .

loop_
_atom_site_aniso_label
_atom_site_aniso_U_11
_atom_site_aniso_U_22
_atom_site_aniso_U_33
_atom_site_aniso_U_23
_atom_site_aniso_U_13
_atom_site_aniso_U_12
Ce1 0.01703(13) 0.01202(12) 0.00966(12) 0.00012(8) 0.00047(8) -0.00077(9)
P1 0.0157(5) 0.0126(5) 0.0109(5) 0.0005(4) 0.0015(4) -0.0010(4)
O1 0.0229(15) 0.0245(16) 0.0213(16) 0.0077(12) 0.0103(12) 0.0023(12)
O2 0.0228(15) 0.0109(13) 0.0194(15) -0.0007(11) -0.0012(11) -0.0007(11)
O3 0.0235(15) 0.0237(15) 0.0115(14) -0.0005(11) 0.0010(11) -0.0060(12)
O4 0.0302(16) 0.0119(13) 0.0132(14) 0.0029(11) 0.0028(11) 0.0029(11)
O5 0.0317(16) 0.0143(14) 0.0176(15) 0.0005(11) -0.0042(12) 0.0040(12)
O6 0.0370(17) 0.0152(14) 0.0129(14) -0.0016(11) 0.0005(12) 0.0041(12)
O7 0.0200(15) 0.0264(16) 0.0162(15) 0.0000(12) 0.0013(11) -0.0080(12)
O8 0.0242(15) 0.0344(17) 0.0132(14) 0.0009(13) 0.0006(11) -0.0114(13)
O9 0.0374(19) 0.047(2) 0.0220(17) 0.0101(15) 0.0114(14) 0.0178(16)
O10 0.041(2) 0.036(2) 0.059(3) 0.0118(18) 0.0192(18) 0.0110(16)
O1W 0.037(2) 0.048(2) 0.062(3) -0.003(2) 0.0074(18) 0.0008(18)
C1 0.019(2) 0.0117(18) 0.0127(19) -0.0021(14) 0.0046(14) -0.0017(15)
C2 0.0151(19) 0.016(2) 0.017(2) -0.0017(16) -0.0014(15) -0.0018(16)
C3 0.018(2) 0.0160(19) 0.014(2) -0.0023(16) 0.0022(15) 0.0021(16)

loop_
_atom_type_symbol
_atom_type_description
_atom_type_scat_dispersion_real
_atom_type_scat_dispersion_imag
_atom_type_scat_source
C C 0.0033 0.0016 'International Tables Vol C Tables 4.2.6.8 and 6.1.1.4'
H H 0.0000 0.0000 'International Tables Vol C Tables 4.2.6.8 and 6.1.1.4'
O O 0.0106 0.0060 'International Tables Vol C Tables 4.2.6.8 and 6.1.1.4'
P P 0.1023 0.0942 'International Tables Vol C Tables 4.2.6.8 and 6.1.1.4'
Ce Ce -0.2486 2.6331 'International Tables Vol C Tables 4.2.6.8 and 6.1.1.4'

loop_
_geom_angle_atom_site_label_1
_geom_angle_atom_site_label_2
_geom_angle_atom_site_label_3
_geom_angle
_geom_angle_site_symmetry_1
_geom_angle_site_symmetry_3
_geom_angle_publ_flag
O3 Ce1 O2 74.69(9) 3_757 . ?
O3 Ce1 O7 134.80(9) 3_757 . ?
O2 Ce1 O7 139.07(9) . . ?
O3 Ce1 O6 84.57(9) 3_757 2_756 ?
O2 Ce1 O6 75.10(9) . 2_756 ?
O7 Ce1 O6 126.09(9) . 2_756 ?
O3 Ce1 O9 142.47(10) 3_757 . ?
O2 Ce1 O9 67.98(10) . . ?
O7 Ce1 O9 79.89(10) . . ?
O6 Ce1 O9 82.32(10) 2_756 . ?
O3 Ce1 O10 75.68(10) 3_757 . ?
O2 Ce1 O10 138.37(11) . . ?
O7 Ce1 O10 82.24(11) . . ?
O6 Ce1 O10 73.59(11) 2_756 . ?
O9 Ce1 O10 132.49(10) . . ?
O3 Ce1 O5 95.35(10) 3_757 . ?
O2 Ce1 O5 71.48(8) . . ?
O7 Ce1 O5 77.15(9) . . ?
O6 Ce1 O5 145.28(9) 2_756 . ?
O9 Ce1 O5 76.79(10) . . ?
O10 Ce1 O5 140.09(11) . . ?
O3 Ce1 O8 71.85(9) 3_757 3_656 ?
O2 Ce1 O8 126.40(9) . 3_656 ?
O7 Ce1 O8 63.46(9) . 3_656 ?
O6 Ce1 O8 139.41(10) 2_756 3_656 ?
O9 Ce1 O8 135.49(10) . 3_656 ?
O10 Ce1 O8 68.89(11) . 3_656 ?
O5 Ce1 O8 71.36(10) . 3_656 ?
O3 Ce1 O4 135.64(9) 3_757 2_756 ?
O2 Ce1 O4 117.50(9) . 2_756 ?
O7 Ce1 O4 65.21(8) . 2_756 ?
O6 Ce1 O4 61.20(8) 2_756 2_756 ?
O9 Ce1 O4 64.08(9) . 2_756 ?
O10 Ce1 O4 68.44(10) . 2_756 ?
O5 Ce1 O4 128.93(9) . 2_756 ?
O8 Ce1 O4 115.78(9) 3_656 2_756 ?
O2 P1 O3 117.12(16) . . ?
O2 P1 O1 112.14(16) . . ?
O3 P1 O1 107.66(16) . . ?
O2 P1 C1 110.36(16) . . ?
O3 P1 C1 106.02(17) . . ?
O1 P1 C1 102.35(17) . . ?
P1 O1 H1A 109.5 . . ?
P1 O2 Ce1 135.23(15) . . ?
P1 O3 Ce1 150.29(16) . 3_757 ?
C1 O4 Ce1 122.4(2) . 2_746 ?
C1 O4 H4A 109.5 . . ?
Ce1 O4 H4A 113.3 2_746 . ?
C2 O5 Ce1 138.5(2) . . ?
C2 O6 Ce1 126.6(2) . 2_746 ?
C3 O7 Ce1 122.7(2) . . ?
C3 O8 Ce1 120.4(2) . 3_656 ?
Ce1 O9 H9A 110.1 . . ?
Ce1 O9 H9B 109.9 . . ?
H9A O9 H9B 109.2 . . ?
Ce1 O10 H10A 109.3 . . ?
Ce1 O10 H10B 109.6 . . ?
H10A O10 H10B 109.3 . . ?
H1WA O1W H1WB 109.4 . . ?
O4 C1 C2 110.0(3) . . ?
O4 C1 P1 106.4(2) . . ?
C2 C1 P1 112.8(3) . . ?
O4 C1 H1B 109.2 . . ?
C2 C1 H1B 109.2 . . ?
P1 C1 H1B 109.2 . . ?
O5 C2 O6 124.4(4) . . ?
O5 C2 C1 117.5(3) . . ?
O6 C2 C1 118.1(3) . . ?
O7 C3 O8 126.6(4) . . ?
O7 C3 C3 117.3(4) . 3_656 ?
O8 C3 C3 116.0(4) . 3_656 ?

loop_
_geom_bond_atom_site_label_1
_geom_bond_atom_site_label_2
_geom_bond_distance
_geom_bond_site_symmetry_2
_geom_bond_publ_flag
Ce1 O3 2.389(3) 3_757 ?
Ce1 O2 2.492(3) . ?
Ce1 O7 2.510(3) . ?
Ce1 O6 2.538(3) 2_756 ?
Ce1 O9 2.562(3) . ?
Ce1 O10 2.571(3) . ?
Ce1 O5 2.574(3) . ?
Ce1 O8 2.580(3) 3_656 ?
Ce1 O4 2.595(3) 2_756 ?
P1 O2 1.500(3) . ?
P1 O3 1.500(3) . ?
P1 O1 1.571(3) . ?
P1 C1 1.835(4) . ?
O1 H1A 0.8200 . ?
O3 Ce1 2.389(3) 3_757 ?
O4 C1 1.429(4) . ?
O4 Ce1 2.595(3) 2_746 ?
O4 H4A 0.8200 . ?
O5 C2 1.256(4) . ?
O6 C2 1.266(4) . ?
O6 Ce1 2.538(3) 2_746 ?
O7 C3 1.245(5) . ?
O8 C3 1.260(5) . ?
O8 Ce1 2.580(3) 3_656 ?
O9 H9A 0.8463 . ?
O9 H9B 0.8462 . ?
O10 H10A 0.8527 . ?
O10 H10B 0.8443 . ?
O1W H1WA 0.8468 . ?
O1W H1WB 0.8442 . ?
C1 C2 1.519(5) . ?
C1 H1B 0.9800 . ?
C3 C3 1.554(7) 3_656 ?
